data_4106887
loop_
_publ_author_name
'Valeriu Mereacre'
'Amer Baniodeh'
'Christopher E. Anson'
'Annie K. Powell'

_publ_section_title
;
 Effect of Ligand Substitution on the Interaction Between Anisotropic
 Dy(III) Ions and57Fe Nuclei in Fe2Dy2 Coordination Clusters
;
_journal_name_full 'Journal of the American Chemical Society'
_journal_page_first 15335
_journal_page_last 15337
_journal_paper_doi 10.1021/ja206941e
_journal_volume 133
_journal_year 2011
_chemical_formula_moiety 'C54 H52 Dy2 Fe2 N8 O32, 2(C H4 O), 7.7(C2 H3 N), 0.3(H2 O)'
_chemical_formula_sum 'C71.4 H83.7 Dy2 Fe2 N15.7 O34.3'
_chemical_formula_weight 2147.34
_chemical_name_systematic
; 
 ? 
;
_space_group_IT_number 2
_symmetry_cell_setting triclinic
_symmetry_space_group_name_Hall '-P 1'
_symmetry_space_group_name_H-M 'P -1'
_atom_sites_solution_hydrogens geom
_atom_sites_solution_primary direct
_atom_sites_solution_secondary difmap
_audit_creation_method SHELXL-97
_cell_angle_alpha 85.882(7)
_cell_angle_beta 89.474(7)
_cell_angle_gamma 75.941(7)
_cell_formula_units_Z 1
_cell_length_a 11.0959(10)
_cell_length_b 14.0354(12)
_cell_length_c 14.3715(11)
_cell_measurement_reflns_used 19649
_cell_measurement_temperature 180(2)
_cell_measurement_theta_max 27.10
_cell_measurement_theta_min 1.42
_cell_volume 2165.4(3)
_computing_cell_refinement 'X-Area 1.38 (Stoe & Cie GmbH, 2006)'
_computing_data_collection 'WinXpose 1.6.8 (Stoe & Cie GmbH, 2004)'
_computing_data_reduction 'X-Area 1.38 (Stoe & Cie GmbH, 2006)'
_computing_molecular_graphics 'Diamond 2.1 (Crystal Impact, 1998)'
_computing_publication_material 'SHELXTL 6.14 (BrukerAXS Inc., 2003)'
_computing_structure_refinement 'SHELXTL 6.14 (BrukerAXS Inc., 2003)'
_computing_structure_solution 'SHELXTL 6.14 (BrukerAXS Inc., 2003)'
_diffrn_ambient_temperature 180(2)
_diffrn_detector_area_resol_mean 6.667
_diffrn_measured_fraction_theta_full 0.999
_diffrn_measured_fraction_theta_max 0.986
_diffrn_measurement_device_type 'Stoe IPDS II'
_diffrn_measurement_method 'area detector'
_diffrn_radiation_monochromator graphite
_diffrn_radiation_source 'fine-focus sealed tube'
_diffrn_radiation_type MoK\a
_diffrn_radiation_wavelength 0.71073
_diffrn_reflns_av_R_equivalents 0.0482
_diffrn_reflns_av_sigmaI/netI 0.0799
_diffrn_reflns_limit_h_max 14
_diffrn_reflns_limit_h_min -14
_diffrn_reflns_limit_k_max 17
_diffrn_reflns_limit_k_min -17
_diffrn_reflns_limit_l_max 16
_diffrn_reflns_limit_l_min -18
_diffrn_reflns_number 15906
_diffrn_reflns_theta_full 25.25
_diffrn_reflns_theta_max 26.82
_diffrn_reflns_theta_min 1.42
_exptl_absorpt_coefficient_mu 2.128
_exptl_absorpt_correction_T_max 0.597
_exptl_absorpt_correction_T_min 0.512
_exptl_absorpt_correction_type multi-scan
_exptl_absorpt_process_details
;
XPREP in SHELXTL 6.14 (BrukerAXS Inc., 2003)
;
_exptl_crystal_colour 'pale yellow'
_exptl_crystal_density_diffrn 1.647
_exptl_crystal_description block
_exptl_crystal_F_000 1080
_exptl_crystal_size_max 0.37
_exptl_crystal_size_mid 0.33
_exptl_crystal_size_min 0.24
_refine_diff_density_max 0.710
_refine_diff_density_min -0.942
_refine_diff_density_rms 0.093
_refine_ls_extinction_method none
_refine_ls_goodness_of_fit_ref 0.983
_refine_ls_hydrogen_treatment mixed
_refine_ls_matrix_type full
_refine_ls_number_parameters 590
_refine_ls_number_reflns 9149
_refine_ls_number_restraints 4
_refine_ls_restrained_S_all 0.984
_refine_ls_R_factor_all 0.0589
_refine_ls_R_factor_gt 0.0364
_refine_ls_shift/su_max 0.002
_refine_ls_shift/su_mean 0.000
_refine_ls_structure_factor_coef Fsqd
_refine_ls_weighting_details 'calc w=1/[\s^2^(Fo^2^)+(0.0167P)^2^+0.0000P] where P=(Fo^2^+2Fc^2^)/3'
_refine_ls_weighting_scheme calc
_refine_ls_wR_factor_gt 0.0612
_refine_ls_wR_factor_ref 0.0643
_reflns_number_gt 6930
_reflns_number_total 9149
_reflns_threshold_expression >2sigma(I)
_cod_data_source_file ja206941e_si_002_4.cif
_cod_data_source_block amnb16dy
_cod_database_code 4106887

loop_
_symmetry_equiv_pos_as_xyz
'x, y, z'
'-x, -y, -z'

loop_
_atom_site_label
_atom_site_type_symbol
_atom_site_fract_x
_atom_site_fract_y
_atom_site_fract_z
_atom_site_U_iso_or_equiv
_atom_site_adp_type
_atom_site_occupancy
_atom_site_symmetry_multiplicity
_atom_site_calc_flag
_atom_site_refinement_flags
_atom_site_disorder_assembly
_atom_site_disorder_group
Dy1 Dy 0.59449(2) 0.564644(15) 0.677379(15) 0.02603(6) Uani 1 1 d . . .
Fe1 Fe 0.50656(5) 0.39360(4) 0.55103(4) 0.02735(13) Uani 1 1 d . . .
O1 O 0.4430(2) 0.54008(19) 0.56985(18) 0.0267(6) Uani 1 1 d D . .
H1 H 0.369(3) 0.557(3) 0.584(3) 0.032 Uiso 1 1 d D . .
N1 N 0.8295(3) 0.5115(2) 0.6406(2) 0.0294(7) Uani 1 1 d . . .
C1 C 0.8622(4) 0.4122(3) 0.6026(3) 0.0382(10) Uani 1 1 d . . .
H1A H 0.9465 0.3767 0.6246 0.046 Uiso 1 1 calc R . .
H1B H 0.8637 0.4203 0.5336 0.046 Uiso 1 1 calc R . .
C2 C 0.7709(4) 0.3512(3) 0.6322(3) 0.0332(9) Uani 1 1 d . . .
H2A H 0.7830 0.2936 0.5942 0.040 Uiso 1 1 calc R . .
H2B H 0.7850 0.3271 0.6985 0.040 Uiso 1 1 calc R . .
O2 O 0.6479(2) 0.41093(18) 0.61928(18) 0.0293(6) Uani 1 1 d . . .
C3 C 0.8508(4) 0.5890(3) 0.5711(3) 0.0351(9) Uani 1 1 d . . .
H3A H 0.9362 0.5690 0.5466 0.042 Uiso 1 1 calc R . .
H3B H 0.8427 0.6512 0.6017 0.042 Uiso 1 1 calc R . .
C4 C 0.7585(4) 0.6058(3) 0.4910(3) 0.0335(9) Uani 1 1 d . . .
H4B H 0.7640 0.6656 0.4520 0.040 Uiso 1 1 calc R . .
H4C H 0.7790 0.5492 0.4515 0.040 Uiso 1 1 calc R . .
O3 O 0.6369(2) 0.61700(18) 0.52468(17) 0.0290(6) Uani 1 1 d . . .
C5 C 0.9012(4) 0.5127(3) 0.7270(3) 0.0352(10) Uani 1 1 d . . .
H5A H 0.8875 0.5812 0.7451 0.042 Uiso 1 1 calc R . .
H5B H 0.9910 0.4877 0.7151 0.042 Uiso 1 1 calc R . .
C6 C 0.8622(4) 0.4499(3) 0.8054(3) 0.0402(11) Uani 1 1 d . . .
H6A H 0.8919 0.3793 0.7943 0.048 Uiso 1 1 calc R . .
H6B H 0.8973 0.4615 0.8655 0.048 Uiso 1 1 calc R . .
O4 O 0.7294(3) 0.4778(2) 0.8072(2) 0.0382(7) Uani 1 1 d D . .
H4 H 0.699(4) 0.446(3) 0.847(3) 0.046 Uiso 1 1 d D . .
O5 O 0.4209(3) 0.36281(19) 0.66943(18) 0.0338(6) Uani 1 1 d . . .
O6 O 0.4660(3) 0.4748(2) 0.76041(19) 0.0340(7) Uani 1 1 d . . .
C7 C 0.4114(4) 0.4091(3) 0.7438(3) 0.0320(9) Uani 1 1 d . . .
C8 C 0.3254(4) 0.3831(3) 0.8158(3) 0.0301(9) Uani 1 1 d . . .
C9 C 0.3140(4) 0.4257(3) 0.9011(3) 0.0378(10) Uani 1 1 d . . .
H9A H 0.3643 0.4692 0.9142 0.045 Uiso 1 1 calc R . .
C10 C 0.2308(4) 0.4055(3) 0.9667(3) 0.0410(11) Uani 1 1 d . . .
H10A H 0.2232 0.4346 1.0248 0.049 Uiso 1 1 calc R . .
C11 C 0.1589(4) 0.3423(3) 0.9465(3) 0.0339(9) Uani 1 1 d . . .
C12 C 0.1684(4) 0.2979(3) 0.8627(3) 0.0363(10) Uani 1 1 d . . .
H12A H 0.1186 0.2538 0.8503 0.044 Uiso 1 1 calc R . .
C13 C 0.2520(4) 0.3193(3) 0.7980(3) 0.0358(10) Uani 1 1 d . . .
H13A H 0.2596 0.2898 0.7401 0.043 Uiso 1 1 calc R . .
N2 N 0.0713(4) 0.3184(3) 1.0161(3) 0.0452(9) Uani 1 1 d . . .
O7 O 0.0199(3) 0.2534(3) 1.0030(2) 0.0632(10) Uani 1 1 d . . .
O8 O 0.0554(4) 0.3635(3) 1.0863(2) 0.0684(11) Uani 1 1 d . . .
O9 O 0.6031(3) 0.26147(18) 0.51321(18) 0.0313(6) Uani 1 1 d . . .
O10 O 0.5611(3) 0.28150(19) 0.35880(18) 0.0331(7) Uani 1 1 d . . .
C14 C 0.6139(4) 0.2346(3) 0.4299(3) 0.0300(9) Uani 1 1 d . . .
C15 C 0.6999(4) 0.1347(3) 0.4192(3) 0.0292(9) Uani 1 1 d . . .
C16 C 0.7762(4) 0.0862(3) 0.4918(3) 0.0350(10) Uani 1 1 d . . .
H16A H 0.7776 0.1172 0.5483 0.042 Uiso 1 1 calc R . .
C17 C 0.8508(4) -0.0075(3) 0.4833(3) 0.0328(9) Uani 1 1 d . . .
H17A H 0.9030 -0.0414 0.5332 0.039 Uiso 1 1 calc R . .
C18 C 0.8469(4) -0.0497(3) 0.4006(3) 0.0351(10) Uani 1 1 d . . .
C19 C 0.7733(4) -0.0025(3) 0.3254(3) 0.0388(10) Uani 1 1 d . . .
H19A H 0.7732 -0.0333 0.2686 0.047 Uiso 1 1 calc R . .
C20 C 0.7000(4) 0.0907(3) 0.3361(3) 0.0361(10) Uani 1 1 d . . .
H20A H 0.6491 0.1251 0.2857 0.043 Uiso 1 1 calc R . .
N3 N 0.9196(4) -0.1508(3) 0.3913(3) 0.0441(9) Uani 1 1 d . . .
O11 O 0.9129(4) -0.1889(2) 0.3188(2) 0.0620(10) Uani 1 1 d . . .
O12 O 0.9872(4) -0.1917(2) 0.4571(3) 0.0615(10) Uani 1 1 d . . .
O13 O 0.6782(3) 0.69848(19) 0.72876(18) 0.0330(6) Uani 1 1 d . . .
O14 O 0.5376(3) 0.6536(2) 0.82076(18) 0.0337(6) Uani 1 1 d . . .
C21 C 0.6100(4) 0.7076(3) 0.8013(3) 0.0336(10) Uani 1 1 d . . .
C22 C 0.6211(4) 0.7837(3) 0.8671(3) 0.0325(9) Uani 1 1 d . . .
C23 C 0.5565(4) 0.7899(3) 0.9502(3) 0.0372(10) Uani 1 1 d . . .
H23A H 0.5005 0.7492 0.9630 0.045 Uiso 1 1 calc R . .
C24 C 0.5720(4) 0.8539(3) 1.0147(3) 0.0399(11) Uani 1 1 d . . .
H24A H 0.5274 0.8581 1.0716 0.048 Uiso 1 1 calc R . .
C25 C 0.6545(4) 0.9120(3) 0.9943(3) 0.0395(11) Uani 1 1 d . . .
C26 C 0.7198(5) 0.9099(3) 0.9117(3) 0.0476(12) Uani 1 1 d . . .
H26A H 0.7754 0.9511 0.8993 0.057 Uiso 1 1 calc R . .
C27 C 0.7012(4) 0.8457(3) 0.8477(3) 0.0412(11) Uani 1 1 d . . .
H27A H 0.7433 0.8436 0.7898 0.049 Uiso 1 1 calc R . .
N4 N 0.6788(4) 0.9763(3) 1.0645(3) 0.0527(11) Uani 1 1 d . . .
O15 O 0.6164(4) 0.9801(3) 1.1363(3) 0.0679(11) Uani 1 1 d . . .
O16 O 0.7571(4) 1.0223(3) 1.0499(3) 0.0811(13) Uani 1 1 d . . .
N31 N 0.1878(4) 0.6305(3) 0.6335(3) 0.0545(11) Uani 1 1 d . . .
C31 C 0.1092(4) 0.6916(4) 0.6560(3) 0.0441(11) Uani 1 1 d . . .
C32 C 0.0106(5) 0.7709(4) 0.6870(4) 0.0560(13) Uani 1 1 d . . .
H32A H -0.0140 0.7532 0.7504 0.084 Uiso 1 1 calc R . .
H32B H -0.0611 0.7819 0.6448 0.084 Uiso 1 1 calc R . .
H32C H 0.0403 0.8312 0.6869 0.084 Uiso 1 1 calc R . .
N32A N 0.6943(6) 0.3653(4) 0.9689(4) 0.0745(17) Uani 0.85 1 d P A 1
C33A C 0.7158(6) 0.3251(5) 1.0434(5) 0.0602(18) Uani 0.85 1 d P A 1
C34A C 0.7509(6) 0.2742(6) 1.1298(4) 0.073(2) Uani 0.85 1 d P A 1
H34A H 0.7263 0.2116 1.1328 0.109 Uiso 0.85 1 calc PR A 1
H34B H 0.7098 0.3140 1.1797 0.109 Uiso 0.85 1 calc PR A 1
H34C H 0.8412 0.2614 1.1376 0.109 Uiso 0.85 1 calc PR A 1
O32B O 0.699(2) 0.3191(15) 0.9015(15) 0.046(5) Uiso 0.15 1 d P B 2
N33 N 0.0938(5) 0.9874(4) 0.2747(4) 0.0849(16) Uani 1 1 d . . .
C35 C 0.0836(6) 0.9434(5) 0.2134(5) 0.0709(16) Uani 1 1 d . . .
C36 C 0.0715(8) 0.8880(6) 0.1338(5) 0.098(2) Uani 1 1 d . . .
H36A H -0.0155 0.9044 0.1130 0.147 Uiso 1 1 calc R . .
H36B H 0.0981 0.8173 0.1518 0.147 Uiso 1 1 calc R . .
H36C H 0.1236 0.9048 0.0828 0.147 Uiso 1 1 calc R . .
N34 N 0.3701(7) 0.8179(5) 0.1886(6) 0.109(2) Uani 1 1 d . . .
C37 C 0.4054(8) 0.8579(7) 0.2451(7) 0.092(2) Uani 1 1 d . . .
C38 C 0.4506(9) 0.9050(7) 0.3127(5) 0.114(3) Uani 1 1 d . . .
H38A H 0.5015 0.9469 0.2836 0.170 Uiso 1 1 calc R . .
H38B H 0.5015 0.8560 0.3575 0.170 Uiso 1 1 calc R . .
H38C H 0.3810 0.9458 0.3453 0.170 Uiso 1 1 calc R . .
O41 O 0.7111(5) 0.8492(4) 0.5997(4) 0.1010(16) Uani 1 1 d D . .
H41 H 0.685(8) 0.793(5) 0.638(5) 0.151 Uiso 1 1 d D . .
C41A C 0.6171(7) 0.8750(7) 0.5342(6) 0.085(3) Uani 0.85 1 d PD C 1
H41A H 0.6147 0.8177 0.4998 0.128 Uiso 0.85 1 calc PR C 1
H41B H 0.6322 0.9278 0.4906 0.128 Uiso 0.85 1 calc PR C 1
H41C H 0.5376 0.8980 0.5654 0.128 Uiso 0.85 1 calc PR C 1
C41B C 0.684(4) 0.810(3) 0.5173(19) 0.062(10) Uiso 0.15 1 d PD C 2

loop_
_atom_site_aniso_label
_atom_site_aniso_U_11
_atom_site_aniso_U_22
_atom_site_aniso_U_33
_atom_site_aniso_U_23
_atom_site_aniso_U_13
_atom_site_aniso_U_12
Dy1 0.02501(10) 0.02508(9) 0.02632(10) -0.00507(7) 0.00321(7) -0.00203(7)
Fe1 0.0277(3) 0.0250(3) 0.0274(3) -0.0045(2) 0.0033(2) -0.0020(2)
O1 0.0232(14) 0.0264(14) 0.0281(14) -0.0056(11) 0.0049(12) -0.0008(11)
N1 0.0260(18) 0.0280(17) 0.0336(19) -0.0061(14) -0.0004(14) -0.0042(14)
C1 0.032(2) 0.035(2) 0.044(3) -0.0104(19) 0.005(2) 0.0017(19)
C2 0.026(2) 0.029(2) 0.039(2) -0.0048(17) -0.0008(18) 0.0026(17)
O2 0.0248(15) 0.0263(14) 0.0344(15) -0.0067(11) 0.0017(12) -0.0004(11)
C3 0.030(2) 0.037(2) 0.039(2) -0.0079(18) 0.0061(18) -0.0064(18)
C4 0.028(2) 0.040(2) 0.033(2) -0.0052(18) 0.0015(18) -0.0081(18)
O3 0.0264(15) 0.0295(14) 0.0292(15) -0.0042(11) 0.0074(11) -0.0030(11)
C5 0.030(2) 0.042(2) 0.034(2) -0.0110(18) 0.0013(18) -0.0073(19)
C6 0.034(2) 0.041(2) 0.040(3) -0.006(2) -0.006(2) 0.003(2)
O4 0.0341(17) 0.0433(18) 0.0344(17) 0.0029(13) 0.0036(13) -0.0060(14)
O5 0.0370(17) 0.0326(15) 0.0315(15) -0.0054(12) 0.0057(13) -0.0074(13)
O6 0.0383(17) 0.0330(15) 0.0316(16) -0.0050(12) 0.0073(13) -0.0097(13)
C7 0.034(2) 0.030(2) 0.029(2) -0.0019(17) 0.0018(18) -0.0017(18)
C8 0.032(2) 0.034(2) 0.024(2) -0.0011(16) 0.0050(17) -0.0081(18)
C9 0.044(3) 0.037(2) 0.034(2) -0.0104(19) 0.007(2) -0.012(2)
C10 0.050(3) 0.045(3) 0.028(2) -0.0085(19) 0.011(2) -0.012(2)
C11 0.026(2) 0.037(2) 0.036(2) 0.0007(18) 0.0059(18) -0.0029(18)
C12 0.031(2) 0.037(2) 0.040(3) -0.0022(19) 0.0051(19) -0.0073(19)
C13 0.038(3) 0.041(2) 0.028(2) -0.0056(18) 0.0011(18) -0.007(2)
N2 0.041(2) 0.059(3) 0.036(2) -0.0031(19) 0.0110(18) -0.013(2)
O7 0.056(2) 0.089(3) 0.059(2) -0.013(2) 0.0184(18) -0.044(2)
O8 0.080(3) 0.087(3) 0.049(2) -0.024(2) 0.037(2) -0.036(2)
O9 0.0340(16) 0.0259(14) 0.0308(15) -0.0060(11) 0.0015(12) 0.0000(12)
O10 0.0337(16) 0.0284(14) 0.0313(16) -0.0028(12) 0.0004(13) 0.0040(12)
C14 0.028(2) 0.028(2) 0.035(2) -0.0057(17) 0.0041(18) -0.0070(17)
C15 0.026(2) 0.027(2) 0.034(2) -0.0059(16) 0.0027(17) -0.0047(16)
C16 0.041(3) 0.029(2) 0.033(2) -0.0089(17) 0.0001(19) -0.0014(19)
C17 0.029(2) 0.031(2) 0.034(2) -0.0029(17) -0.0042(18) -0.0007(17)
C18 0.035(2) 0.027(2) 0.040(2) -0.0079(18) 0.0019(19) -0.0001(18)
C19 0.043(3) 0.040(2) 0.032(2) -0.0128(19) 0.003(2) -0.006(2)
C20 0.038(3) 0.035(2) 0.031(2) -0.0060(18) 0.0008(19) -0.0006(19)
N3 0.041(2) 0.035(2) 0.051(2) -0.0103(18) -0.0015(19) 0.0034(17)
O11 0.071(3) 0.045(2) 0.059(2) -0.0249(17) -0.0075(19) 0.0117(17)
O12 0.067(3) 0.0403(19) 0.062(2) -0.0136(16) -0.008(2) 0.0196(17)
O13 0.0304(16) 0.0377(16) 0.0301(15) -0.0114(12) 0.0092(12) -0.0043(12)
O14 0.0317(16) 0.0347(15) 0.0331(16) -0.0069(12) 0.0047(12) -0.0037(13)
C21 0.033(2) 0.029(2) 0.035(2) -0.0044(17) -0.0043(19) -0.0011(19)
C22 0.029(2) 0.032(2) 0.033(2) -0.0068(17) 0.0008(18) 0.0003(17)
C23 0.033(2) 0.043(2) 0.036(2) -0.0102(19) 0.0038(19) -0.009(2)
C24 0.041(3) 0.045(3) 0.031(2) -0.015(2) 0.003(2) -0.002(2)
C25 0.041(3) 0.035(2) 0.038(3) -0.0135(19) -0.009(2) 0.003(2)
C26 0.051(3) 0.044(3) 0.052(3) -0.013(2) -0.001(2) -0.016(2)
C27 0.043(3) 0.040(2) 0.041(3) -0.012(2) 0.007(2) -0.008(2)
N4 0.055(3) 0.051(3) 0.050(3) -0.020(2) -0.008(2) -0.003(2)
O15 0.086(3) 0.068(3) 0.047(2) -0.0229(19) -0.009(2) -0.007(2)
O16 0.086(3) 0.092(3) 0.085(3) -0.046(2) 0.008(2) -0.049(3)
N31 0.039(3) 0.061(3) 0.063(3) -0.025(2) 0.004(2) -0.008(2)
C31 0.034(3) 0.055(3) 0.047(3) -0.013(2) 0.004(2) -0.015(2)
C32 0.046(3) 0.059(3) 0.056(3) -0.013(2) 0.005(2) 0.001(2)
N32A 0.083(5) 0.072(4) 0.068(4) 0.002(3) 0.010(3) -0.022(3)
C33A 0.064(4) 0.055(4) 0.065(4) 0.010(3) -0.027(3) -0.023(3)
C34A 0.048(4) 0.127(6) 0.035(3) 0.011(4) 0.010(3) -0.012(4)
N33 0.082(4) 0.089(4) 0.084(4) -0.031(3) 0.015(3) -0.016(3)
C35 0.065(4) 0.073(4) 0.080(4) -0.017(3) 0.021(3) -0.023(3)
C36 0.109(6) 0.114(6) 0.094(5) -0.040(4) 0.004(4) -0.065(5)
N34 0.094(5) 0.104(5) 0.120(6) -0.014(4) 0.027(5) -0.010(4)
C37 0.087(6) 0.093(6) 0.086(6) 0.008(5) 0.032(5) -0.008(5)
C38 0.135(8) 0.138(8) 0.074(5) 0.003(5) 0.021(5) -0.048(6)
O41 0.117(4) 0.091(4) 0.100(4) 0.017(3) 0.001(3) -0.042(3)
C41A 0.052(5) 0.107(7) 0.101(6) 0.031(5) -0.015(4) -0.038(5)

loop_
_atom_type_symbol
_atom_type_description
_atom_type_scat_dispersion_real
_atom_type_scat_dispersion_imag
_atom_type_scat_source
C C 0.0033 0.0016 'International Tables Vol C Tables 4.2.6.8 and 6.1.1.4'
H H 0.0000 0.0000 'International Tables Vol C Tables 4.2.6.8 and 6.1.1.4'
N N 0.0061 0.0033 'International Tables Vol C Tables 4.2.6.8 and 6.1.1.4'
O O 0.0106 0.0060 'International Tables Vol C Tables 4.2.6.8 and 6.1.1.4'
Fe Fe 0.3463 0.8444 'International Tables Vol C Tables 4.2.6.8 and 6.1.1.4'
Dy Dy -0.1892 4.4098 'International Tables Vol C Tables 4.2.6.8 and 6.1.1.4'

loop_
_geom_angle_atom_site_label_1
_geom_angle_atom_site_label_2
_geom_angle_atom_site_label_3
_geom_angle
_geom_angle_site_symmetry_1
_geom_angle_site_symmetry_3
O2 Dy1 O3 82.94(9) . .
O2 Dy1 O6 75.75(9) . .
O3 Dy1 O6 140.68(9) . .
O2 Dy1 O1 67.30(9) . .
O3 Dy1 O1 69.05(9) . .
O6 Dy1 O1 72.31(9) . .
O2 Dy1 O10 136.24(9) . 2_666
O3 Dy1 O10 74.59(9) . 2_666
O6 Dy1 O10 98.73(10) . 2_666
O1 Dy1 O10 69.69(9) . 2_666
O2 Dy1 O13 143.86(9) . .
O3 Dy1 O13 86.96(9) . .
O6 Dy1 O13 128.77(9) . .
O1 Dy1 O13 139.29(9) . .
O10 Dy1 O13 72.50(9) 2_666 .
O2 Dy1 O4 82.10(10) . .
O3 Dy1 O4 132.44(10) . .
O6 Dy1 O4 77.06(10) . .
O1 Dy1 O4 140.86(9) . .
O10 Dy1 O4 139.91(9) 2_666 .
O13 Dy1 O4 79.47(9) . .
O2 Dy1 O14 144.29(9) . .
O3 Dy1 O14 132.57(9) . .
O6 Dy1 O14 76.00(9) . .
O1 Dy1 O14 122.81(9) . .
O10 Dy1 O14 69.70(9) 2_666 .
O13 Dy1 O14 53.31(9) . .
O4 Dy1 O14 70.64(9) . .
O2 Dy1 N1 68.18(10) . .
O3 Dy1 N1 68.23(9) . .
O6 Dy1 N1 129.52(10) . .
O1 Dy1 N1 120.54(9) . .
O10 Dy1 N1 131.75(10) 2_666 .
O13 Dy1 N1 75.83(9) . .
O4 Dy1 N1 64.28(10) . .
O14 Dy1 N1 116.44(10) . .
O2 Fe1 O3 176.25(11) . 2_666
O2 Fe1 O5 91.94(11) . .
O3 Fe1 O5 91.05(11) 2_666 .
O2 Fe1 O9 91.26(11) . .
O3 Fe1 O9 90.16(11) 2_666 .
O5 Fe1 O9 104.51(11) . .
O2 Fe1 O1 82.02(11) . .
O3 Fe1 O1 95.79(11) 2_666 .
O5 Fe1 O1 89.00(11) . .
O9 Fe1 O1 165.16(11) . .
O2 Fe1 O1 92.84(11) . 2_666
O3 Fe1 O1 83.69(10) 2_666 2_666
O5 Fe1 O1 164.39(11) . 2_666
O9 Fe1 O1 90.24(11) . 2_666
O1 Fe1 O1 76.98(11) . 2_666
Fe1 O1 Fe1 103.02(11) . 2_666
Fe1 O1 Dy1 101.20(11) . .
Fe1 O1 Dy1 101.19(11) 2_666 .
Fe1 O1 H1 115(3) . .
Fe1 O1 H1 116(3) 2_666 .
Dy1 O1 H1 118(3) . .
C3 N1 C5 109.4(3) . .
C3 N1 C1 111.6(3) . .
C5 N1 C1 111.3(3) . .
C3 N1 Dy1 104.6(2) . .
C5 N1 Dy1 108.7(2) . .
C1 N1 Dy1 111.1(2) . .
N1 C1 C2 112.3(3) . .
N1 C1 H1A 109.2 . .
C2 C1 H1A 109.2 . .
N1 C1 H1B 109.2 . .
C2 C1 H1B 109.2 . .
H1A C1 H1B 107.9 . .
O2 C2 C1 108.9(3) . .
O2 C2 H2A 109.9 . .
C1 C2 H2A 109.9 . .
O2 C2 H2B 109.9 . .
C1 C2 H2B 109.9 . .
H2A C2 H2B 108.3 . .
C2 O2 Fe1 132.0(2) . .
C2 O2 Dy1 119.9(2) . .
Fe1 O2 Dy1 107.97(11) . .
N1 C3 C4 111.0(3) . .
N1 C3 H3A 109.4 . .
C4 C3 H3A 109.4 . .
N1 C3 H3B 109.4 . .
C4 C3 H3B 109.4 . .
H3A C3 H3B 108.0 . .
O3 C4 C3 110.7(3) . .
O3 C4 H4B 109.5 . .
C3 C4 H4B 109.5 . .
O3 C4 H4C 109.5 . .
C3 C4 H4C 109.5 . .
H4B C4 H4C 108.1 . .
C4 O3 Fe1 124.5(2) . 2_666
C4 O3 Dy1 122.6(2) . .
Fe1 O3 Dy1 105.30(11) 2_666 .
N1 C5 C6 110.8(3) . .
N1 C5 H5A 109.5 . .
C6 C5 H5A 109.5 . .
N1 C5 H5B 109.5 . .
C6 C5 H5B 109.5 . .
H5A C5 H5B 108.1 . .
O4 C6 C5 106.5(3) . .
O4 C6 H6A 110.4 . .
C5 C6 H6A 110.4 . .
O4 C6 H6B 110.4 . .
C5 C6 H6B 110.4 . .
H6A C6 H6B 108.6 . .
C6 O4 Dy1 125.3(2) . .
C6 O4 H4 114(3) . .
Dy1 O4 H4 117(3) . .
C7 O5 Fe1 126.5(3) . .
C7 O6 Dy1 136.9(3) . .
O6 C7 O5 126.2(4) . .
O6 C7 C8 117.7(3) . .
O5 C7 C8 116.1(4) . .
C13 C8 C9 119.0(4) . .
C13 C8 C7 120.7(4) . .
C9 C8 C7 120.3(4) . .
C10 C9 C8 120.8(4) . .
C10 C9 H9A 119.6 . .
C8 C9 H9A 119.6 . .
C9 C10 C11 118.7(4) . .
C9 C10 H10A 120.6 . .
C11 C10 H10A 120.6 . .
C10 C11 C12 122.1(4) . .
C10 C11 N2 119.6(4) . .
C12 C11 N2 118.3(4) . .
C13 C12 C11 118.2(4) . .
C13 C12 H12A 120.9 . .
C11 C12 H12A 120.9 . .
C12 C13 C8 121.2(4) . .
C12 C13 H13A 119.4 . .
C8 C13 H13A 119.4 . .
O7 N2 O8 122.6(4) . .
O7 N2 C11 119.2(4) . .
O8 N2 C11 118.1(4) . .
C14 O9 Fe1 125.4(2) . .
C14 O10 Dy1 136.9(3) . 2_666
O10 C14 O9 126.9(4) . .
O10 C14 C15 118.2(3) . .
O9 C14 C15 114.9(3) . .
C16 C15 C20 119.8(4) . .
C16 C15 C14 120.8(3) . .
C20 C15 C14 119.3(3) . .
C15 C16 C17 120.7(4) . .
C15 C16 H16A 119.7 . .
C17 C16 H16A 119.7 . .
C18 C17 C16 118.0(4) . .
C18 C17 H17A 121.0 . .
C16 C17 H17A 121.0 . .
C17 C18 C19 123.0(4) . .
C17 C18 N3 119.2(4) . .
C19 C18 N3 117.7(4) . .
C20 C19 C18 117.6(4) . .
C20 C19 H19A 121.2 . .
C18 C19 H19A 121.2 . .
C19 C20 C15 120.9(4) . .
C19 C20 H20A 119.5 . .
C15 C20 H20A 119.5 . .
O11 N3 O12 123.4(4) . .
O11 N3 C18 118.9(4) . .
O12 N3 C18 117.7(4) . .
C21 O13 Dy1 92.6(2) . .
C21 O14 Dy1 91.8(2) . .
O14 C21 O13 122.3(4) . .
O14 C21 C22 119.1(4) . .
O13 C21 C22 118.6(4) . .
C23 C22 C27 119.1(4) . .
C23 C22 C21 120.1(4) . .
C27 C22 C21 120.8(4) . .
C24 C23 C22 121.2(4) . .
C24 C23 H23A 119.4 . .
C22 C23 H23A 119.4 . .
C23 C24 C25 118.0(4) . .
C23 C24 H24A 121.0 . .
C25 C24 H24A 121.0 . .
C24 C25 C26 123.1(4) . .
C24 C25 N4 119.1(4) . .
C26 C25 N4 117.8(4) . .
C27 C26 C25 117.6(4) . .
C27 C26 H26A 121.2 . .
C25 C26 H26A 121.2 . .
C26 C27 C22 121.0(4) . .
C26 C27 H27A 119.5 . .
C22 C27 H27A 119.5 . .
O16 N4 O15 123.5(4) . .
O16 N4 C25 119.6(5) . .
O15 N4 C25 116.9(5) . .
N31 C31 C32 178.3(5) . .
C31 C32 H32A 109.5 . .
C31 C32 H32B 109.5 . .
H32A C32 H32B 109.5 . .
C31 C32 H32C 109.5 . .
H32A C32 H32C 109.5 . .
H32B C32 H32C 109.5 . .
N32A C33A C34A 175.6(8) . .
N33 C35 C36 179.1(7) . .
C35 C36 H36A 109.5 . .
C35 C36 H36B 109.5 . .
H36A C36 H36B 109.5 . .
C35 C36 H36C 109.5 . .
H36A C36 H36C 109.5 . .
H36B C36 H36C 109.5 . .
N34 C37 C38 178.7(10) . .
C37 C38 H38A 109.5 . .
C37 C38 H38B 109.5 . .
H38A C38 H38B 109.5 . .
C37 C38 H38C 109.5 . .
H38A C38 H38C 109.5 . .
H38B C38 H38C 109.5 . .
C41A O41 C41B 45.2(17) . .
C41A O41 H41 101(5) . .
C41B O41 H41 89(5) . .
O41 C41A H41A 109.5 . .
O41 C41A H41B 109.5 . .
O41 C41A H41C 109.5 . .

loop_
_geom_bond_atom_site_label_1
_geom_bond_atom_site_label_2
_geom_bond_distance
_geom_bond_site_symmetry_2
Dy1 O2 2.309(2) .
Dy1 O3 2.344(2) .
Dy1 O6 2.381(3) .
Dy1 O1 2.396(3) .
Dy1 O10 2.441(3) 2_666
Dy1 O13 2.448(3) .
Dy1 O4 2.459(3) .
Dy1 O14 2.483(3) .
Dy1 N1 2.592(3) .
Fe1 O2 1.931(3) .
Fe1 O3 1.977(3) 2_666
Fe1 O5 2.012(3) .
Fe1 O9 2.013(3) .
Fe1 O1 2.042(3) .
Fe1 O1 2.050(3) 2_666
O1 Fe1 2.050(3) 2_666
O1 H1 0.82(3) .
N1 C3 1.483(5) .
N1 C5 1.485(5) .
N1 C1 1.494(5) .
C1 C2 1.516(6) .
C1 H1A 0.9900 .
C1 H1B 0.9900 .
C2 O2 1.424(4) .
C2 H2A 0.9900 .
C2 H2B 0.9900 .
C3 C4 1.515(5) .
C3 H3A 0.9900 .
C3 H3B 0.9900 .
C4 O3 1.405(5) .
C4 H4B 0.9900 .
C4 H4C 0.9900 .
O3 Fe1 1.977(3) 2_666
C5 C6 1.506(6) .
C5 H5A 0.9900 .
C5 H5B 0.9900 .
C6 O4 1.430(5) .
C6 H6A 0.9900 .
C6 H6B 0.9900 .
O4 H4 0.82(3) .
O5 C7 1.280(5) .
O6 C7 1.257(5) .
C7 C8 1.488(6) .
C8 C13 1.387(6) .
C8 C9 1.393(5) .
C9 C10 1.376(6) .
C9 H9A 0.9500 .
C10 C11 1.376(6) .
C10 H10A 0.9500 .
C11 C12 1.387(6) .
C11 N2 1.467(5) .
C12 C13 1.376(6) .
C12 H12A 0.9500 .
C13 H13A 0.9500 .
N2 O7 1.213(5) .
N2 O8 1.218(5) .
O9 C14 1.278(4) .
O10 C14 1.244(4) .
O10 Dy1 2.441(3) 2_666
C14 C15 1.509(5) .
C15 C16 1.380(5) .
C15 C20 1.383(5) .
C16 C17 1.385(5) .
C16 H16A 0.9500 .
C17 C18 1.372(6) .
C17 H17A 0.9500 .
C18 C19 1.387(6) .
C18 N3 1.466(5) .
C19 C20 1.381(6) .
C19 H19A 0.9500 .
C20 H20A 0.9500 .
N3 O11 1.215(5) .
N3 O12 1.230(5) .
O13 C21 1.278(5) .
O14 C21 1.248(5) .
C21 C22 1.504(6) .
C22 C23 1.384(6) .
C22 C27 1.400(6) .
C23 C24 1.376(6) .
C23 H23A 0.9500 .
C24 C25 1.382(6) .
C24 H24A 0.9500 .
C25 C26 1.383(6) .
C25 N4 1.470(6) .
C26 C27 1.383(6) .
C26 H26A 0.9500 .
C27 H27A 0.9500 .
N4 O16 1.210(6) .
N4 O15 1.235(5) .
N31 C31 1.127(6) .
C31 C32 1.451(7) .
C32 H32A 0.9800 .
C32 H32B 0.9800 .
C32 H32C 0.9800 .
N32A C33A 1.172(7) .
C33A C34A 1.397(8) .
C34A H34A 0.9800 .
C34A H34B 0.9800 .
C34A H34C 0.9800 .
N33 C35 1.133(7) .
C35 C36 1.454(9) .
C36 H36A 0.9800 .
C36 H36B 0.9800 .
C36 H36C 0.9800 .
N34 C37 1.143(10) .
C37 C38 1.377(12) .
C38 H38A 0.9800 .
C38 H38B 0.9800 .
C38 H38C 0.9800 .
O41 C41A 1.375(8) .
O41 C41B 1.405(19) .
O41 H41 1.03(4) .
C41A H41A 0.9800 .
C41A H41B 0.9800 .
C41A H41C 0.9800 .

loop_
_geom_hbond_atom_site_label_D
_geom_hbond_atom_site_label_H
_geom_hbond_atom_site_label_A
_geom_hbond_distance_DH
_geom_hbond_distance_HA
_geom_hbond_distance_DA
_geom_hbond_angle_DHA
O1 H1 N31 0.82(3) 2.16(3) 2.972(5) 166(4)
O4 H4 N32A 0.82(3) 2.03(3) 2.793(6) 155(5)
O4 H4 O32B 0.82(3) 1.90(4) 2.62(2) 146(5)
O41 H41 O13 1.03(4) 1.81(4) 2.801(5) 162(7)
